data_4501839
loop_
_publ_author_name
'Ni, Jia'
'Wei, Kai-Ju'
'Liu, Yangzhong'
'Huang, Xiao-Chun'
'Li, Dan'

_publ_section_title
;
 Silver Coordination Polymers Based on Neutral Trinitrile Ligand: Topology
 and the Role of Anion
;
_journal_issue 9
_journal_name_full 'Crystal Growth &amp; Design'
_journal_page_first 3964
_journal_paper_doi 10.1021/cg1005242
_journal_volume 10
_journal_year 2010
_chemical_formula_sum 'C56 H32 Ag4 Cl2 F12 N8 O9 S'
_chemical_formula_weight 1723.34
_chemical_name_systematic
;
 ?
;
_space_group_IT_number 14
_symmetry_cell_setting monoclinic
_symmetry_space_group_name_Hall '-P 2yn'
_symmetry_space_group_name_H-M 'P 1 21/n 1'
_atom_sites_solution_hydrogens geom
_atom_sites_solution_primary direct
_atom_sites_solution_secondary difmap
_audit_creation_method SHELXL-97
_cell_angle_alpha 90.00
_cell_angle_beta 95.6970(10)
_cell_angle_gamma 90.00
_cell_formula_units_Z 4
_cell_length_a 10.5230(5)
_cell_length_b 11.5968(6)
_cell_length_c 50.242(3)
_cell_measurement_temperature 293(2)
_cell_volume 6100.9(6)
_computing_cell_refinement 'SAINT (Bruker, 2002)'
_computing_data_collection 'SMART (Bruker, 2002)'
_computing_data_reduction SAINT
_computing_molecular_graphics 'ORTEP-II (Johnson, 1976)'
_computing_publication_material SHELXL-97
_computing_structure_refinement 'SHELXL-97 (Sheldrick, 1997)'
_computing_structure_solution 'SHELXS-97 (Sheldrick, 1997)'
_diffrn_ambient_temperature 293(2)
_diffrn_measured_fraction_theta_full 1.000
_diffrn_measured_fraction_theta_max 1.000
_diffrn_measurement_device_type 'Bruker APEX area-dectector diffractometer'
_diffrn_measurement_method '\f and \w-scan'
_diffrn_radiation_monochromator graphite
_diffrn_radiation_source 'fine-focus sealed tube'
_diffrn_radiation_type MoK\a
_diffrn_radiation_wavelength 0.71073
_diffrn_reflns_av_R_equivalents 0.0691
_diffrn_reflns_av_sigmaI/netI 0.0729
_diffrn_reflns_limit_h_max 12
_diffrn_reflns_limit_h_min -12
_diffrn_reflns_limit_k_max 13
_diffrn_reflns_limit_k_min -13
_diffrn_reflns_limit_l_max 59
_diffrn_reflns_limit_l_min -59
_diffrn_reflns_number 43063
_diffrn_reflns_theta_full 25.00
_diffrn_reflns_theta_max 25.00
_diffrn_reflns_theta_min 0.81
_diffrn_standards_decay_% 0
_diffrn_standards_interval_count 0
_diffrn_standards_interval_time 0
_diffrn_standards_number 0
_exptl_absorpt_coefficient_mu 1.486
_exptl_absorpt_correction_T_max 0.7358
_exptl_absorpt_correction_T_min 0.6021
_exptl_absorpt_correction_type multi-scan
_exptl_absorpt_process_details 'SADABS (Bruker, 2002)'
_exptl_crystal_colour yellow
_exptl_crystal_density_diffrn 1.876
_exptl_crystal_density_method 'not measured'
_exptl_crystal_description block
_exptl_crystal_F_000 3368
_exptl_crystal_size_max 0.38
_exptl_crystal_size_mid 0.26
_exptl_crystal_size_min 0.22
_refine_diff_density_max 1.195
_refine_diff_density_min -1.622
_refine_diff_density_rms 0.336
_refine_ls_extinction_method none
_refine_ls_goodness_of_fit_ref 1.057
_refine_ls_hydrogen_treatment constr
_refine_ls_matrix_type full
_refine_ls_number_parameters 829
_refine_ls_number_reflns 10757
_refine_ls_number_restraints 63
_refine_ls_restrained_S_all 1.073
_refine_ls_R_factor_all 0.1287
_refine_ls_R_factor_gt 0.0959
_refine_ls_shift/su_max 0.000
_refine_ls_shift/su_mean 0.000
_refine_ls_structure_factor_coef Fsqd
_refine_ls_weighting_details 'calc w=1/[\s^2^(Fo^2^)+(0.1123P)^2^+70.8465P] where P=(Fo^2^+2Fc^2^)/3'
_refine_ls_weighting_scheme calc
_refine_ls_wR_factor_gt 0.2457
_refine_ls_wR_factor_ref 0.2697
_reflns_number_gt 7776
_reflns_number_total 10757
_reflns_threshold_expression >2sigma(I)
_cod_data_source_file cg1005242_si_002.cif
_cod_data_source_block 7
_cod_depositor_comments
;
The following automatic conversions were performed:

'_symmetry_cell_setting' value 'Monoclinic' changed to 'monoclinic'
according to /home/saulius/struct/CIF-dictionaries/cif_core.dic
dictionary named 'cif_core.dic' version 2.4.2 from
2011-04-26.

'_exptl_absorpt_correction_type' value 'Multi-scan'
changed to 'multi-scan' according to
/home/saulius/struct/CIF-dictionaries/cif_core.dic dictionary named
'cif_core.dic' version 2.4.2 from 2011-04-26.

Automatic conversion script
Id: cif_fix_values 1715 2011-07-08 13:25:40Z adriana 
;
_cod_original_cell_volume 6100.9(5)
_cod_original_sg_symbol_H-M P2(1)/n
_cod_database_code 4501839

loop_
_symmetry_equiv_pos_as_xyz
'x, y, z'
'-x+1/2, y+1/2, -z+1/2'
'-x, -y, -z'
'x-1/2, -y-1/2, z-1/2'

loop_
_atom_site_label
_atom_site_type_symbol
_atom_site_fract_x
_atom_site_fract_y
_atom_site_fract_z
_atom_site_U_iso_or_equiv
_atom_site_adp_type
_atom_site_occupancy
_atom_site_symmetry_multiplicity
_atom_site_calc_flag
_atom_site_refinement_flags
Ag1 Ag 1.12501(10) 0.00536(11) 0.10456(2) 0.0697(4) Uani 1 1 d .
Ag2 Ag 0.85836(11) 0.07147(12) 0.08152(2) 0.0727(4) Uani 1 1 d .
Ag3 Ag 0.72595(10) -0.10366(9) 0.13299(2) 0.0575(3) Uani 1 1 d .
Ag4 Ag 0.43021(11) -0.17727(10) 0.12007(2) 0.0633(3) Uani 1 1 d .
C1 C 1.4059(12) 0.0976(11) 0.0936(2) 0.051(3) Uani 1 1 d .
C2 C 1.4873(11) 0.1702(11) 0.0792(2) 0.048(3) Uani 1 1 d .
C3 C 1.6006(11) 0.2172(11) 0.0911(3) 0.051(3) Uani 1 1 d .
H3 H 1.6276 0.2013 0.1090 0.062 Uiso 1 1 calc R
C4 C 1.6715(11) 0.2867(10) 0.0765(2) 0.045(3) Uani 1 1 d .
H4 H 1.7485 0.3160 0.0844 0.054 Uiso 1 1 calc R
C5 C 1.6319(11) 0.3147(10) 0.0503(2) 0.045(3) Uani 1 1 d .
C6 C 1.5203(11) 0.2620(11) 0.0377(2) 0.048(3) Uani 1 1 d .
H6 H 1.4957 0.2750 0.0197 0.057 Uiso 1 1 calc R
C7 C 1.4491(11) 0.1918(10) 0.0523(3) 0.050(3) Uani 1 1 d .
H7 H 1.3748 0.1583 0.0442 0.060 Uiso 1 1 calc R
C8 C 1.7687(11) 0.4864(10) 0.0472(2) 0.045(3) Uani 1 1 d .
C9 C 1.7224(12) 0.5452(11) 0.0685(3) 0.055(3) Uani 1 1 d .
H9 H 1.6463 0.5223 0.0749 0.067 Uiso 1 1 calc R
C10 C 1.7896(12) 0.6366(10) 0.0801(3) 0.055(3) Uani 1 1 d .
H10 H 1.7602 0.6741 0.0946 0.065 Uiso 1 1 calc R
C11 C 1.8982(12) 0.6728(10) 0.0704(3) 0.052(3) Uani 1 1 d .
C12 C 1.9676(14) 0.7703(13) 0.0818(3) 0.063(4) Uani 1 1 d .
C13 C 1.9453(15) 0.6149(12) 0.0495(3) 0.067(4) Uani 1 1 d .
H13 H 2.0215 0.6387 0.0434 0.081 Uiso 1 1 calc R
C14 C 1.8797(13) 0.5215(12) 0.0376(3) 0.062(4) Uani 1 1 d .
H14 H 1.9108 0.4833 0.0233 0.074 Uiso 1 1 calc R
C15 C 1.6999(11) 0.3764(11) 0.0075(2) 0.048(3) Uani 1 1 d .
C16 C 1.6736(15) 0.4687(12) -0.0097(3) 0.065(4) Uani 1 1 d .
H16 H 1.6558 0.5410 -0.0029 0.078 Uiso 1 1 calc R
C17 C 1.6741(14) 0.4526(12) -0.0366(3) 0.063(4) Uani 1 1 d .
H17 H 1.6556 0.5154 -0.0478 0.076 Uiso 1 1 calc R
C18 C 1.6998(12) 0.3511(13) -0.0478(2) 0.056(3) Uani 1 1 d .
C19 C 1.7273(14) 0.2548(13) -0.0306(3) 0.065(4) Uani 1 1 d .
H19 H 1.7463 0.1831 -0.0375 0.078 Uiso 1 1 calc R
C20 C 1.7250(12) 0.2702(11) -0.0032(2) 0.054(3) Uani 1 1 d .
H20 H 1.7407 0.2074 0.0081 0.064 Uiso 1 1 calc R
C21 C 1.7064(15) 0.3359(14) -0.0757(3) 0.070(4) Uani 1 1 d .
C23 C 0.0329(11) -0.3539(11) 0.3196(3) 0.052(3) Uani 1 1 d .
C24 C -0.0095(13) -0.3147(13) 0.2939(3) 0.065(4) Uani 1 1 d .
H24 H -0.0824 -0.3457 0.2846 0.078 Uiso 1 1 calc R
C25 C 0.0582(14) -0.2303(13) 0.2828(3) 0.068(4) Uani 1 1 d .
H25 H 0.0283 -0.2018 0.2661 0.081 Uiso 1 1 calc R
C26 C 0.1688(12) -0.1859(11) 0.2956(2) 0.050(3) Uani 1 1 d .
C27 C 0.2135(11) -0.2286(10) 0.3210(2) 0.047(3) Uani 1 1 d .
H27 H 0.2896 -0.2012 0.3297 0.056 Uiso 1 1 calc R
C28 C 0.1435(11) -0.3116(11) 0.3329(2) 0.049(3) Uani 1 1 d .
H28 H 0.1713 -0.3388 0.3499 0.059 Uiso 1 1 calc R
C29 C 0.3108(12) -0.0138(10) 0.2982(2) 0.048(3) Uani 1 1 d .
C30 C 0.4198(13) 0.0290(13) 0.2885(3) 0.066(4) Uani 1 1 d .
H30 H 0.4450 0.0013 0.2725 0.080 Uiso 1 1 calc R
C31 C 0.4906(13) 0.1119(15) 0.3025(3) 0.074(4) Uani 1 1 d .
H31 H 0.5655 0.1388 0.2962 0.089 Uiso 1 1 calc R
C32 C 0.4513(12) 0.1550(11) 0.3254(3) 0.054(3) Uani 1 1 d .
C33 C 0.3446(12) 0.1135(11) 0.3352(3) 0.056(3) Uani 1 1 d .
H33 H 0.3212 0.1410 0.3514 0.067 Uiso 1 1 calc R
C34 C 0.2711(11) 0.0312(11) 0.3214(2) 0.049(3) Uani 1 1 d .
H34 H 0.1955 0.0060 0.3276 0.059 Uiso 1 1 calc R
C35 C 0.2448(12) -0.1064(11) 0.2555(2) 0.050(3) Uani 1 1 d .
C36 C 0.1990(16) -0.0211(13) 0.2385(3) 0.074(4) Uani 1 1 d .
H36 H 0.1581 0.0416 0.2455 0.089 Uiso 1 1 calc R
C37 C 0.320(2) -0.2059(14) 0.2177(3) 0.093(6) Uani 1 1 d .
H37 H 0.3637 -0.2669 0.2108 0.112 Uiso 1 1 calc R
C38 C 0.303(2) -0.1990(13) 0.2450(3) 0.088(5) Uani 1 1 d .
H38 H 0.3322 -0.2590 0.2563 0.105 Uiso 1 1 calc R
C39 C 0.5307(14) 0.2429(14) 0.3407(3) 0.069(4) Uani 1 1 d .
C40 C 0.2837(17) -0.1232(13) 0.1732(3) 0.072(4) Uani 1 1 d .
C41 C 0.2681(14) -0.1172(12) 0.2013(3) 0.060(4) Uani 1 1 d .
C42 C 0.2109(17) -0.0240(13) 0.2116(3) 0.074(4) Uani 1 1 d .
H42 H 0.1805 0.0364 0.2005 0.089 Uiso 1 1 calc R
C43 C 1.0409(15) 0.1285(15) 0.0429(3) 0.071(4) Uani 1 1 d .
C44 C 1.083(2) 0.165(3) 0.0167(4) 0.120(9) Uani 1 1 d .
C45 C 0.9465(13) 0.1261(13) 0.1418(3) 0.062(4) Uani 1 1 d .
C46 C 0.9131(15) 0.1757(18) 0.1673(3) 0.078(5) Uani 1 1 d .
C47 C 0.6053(13) -0.1149(12) 0.0725(2) 0.054(3) Uani 1 1 d .
C48 C 0.6127(17) -0.1024(18) 0.0421(3) 0.078(5) Uani 1 1 d .
C49 C 0.613(3) -0.505(2) 0.1484(5) 0.113(7) Uani 1 1 d .
C50 C 0.705(2) 0.472(2) 0.2361(6) 0.201(15) Uani 1 1 d DU
H50 H 0.6698 0.5301 0.2248 0.241 Uiso 1 1 calc R
C51 C 0.782(2) 0.388(3) 0.2269(5) 0.193(14) Uani 1 1 d DU
H51 H 0.7995 0.3900 0.2091 0.231 Uiso 1 1 calc R
C52 C 0.836(2) 0.300(2) 0.2430(6) 0.192(14) Uani 1 1 d DU
H52 H 0.8878 0.2446 0.2363 0.230 Uiso 1 1 calc R
C53 C 0.809(2) 0.299(2) 0.2696(6) 0.190(14) Uani 1 1 d DU
H53 H 0.8446 0.2410 0.2809 0.228 Uiso 1 1 calc R
C54 C 0.732(2) 0.381(2) 0.2799(5) 0.149(10) Uani 1 1 d DU
H54 H 0.7142 0.3787 0.2977 0.179 Uiso 1 1 calc R
C55 C 0.681(2) 0.467(2) 0.2627(6) 0.211(16) Uani 1 1 d DU
H55 H 0.6286 0.5231 0.2693 0.254 Uiso 1 1 calc R
C56 C 0.1032(14) 0.368(4) 0.0989(6) 0.28(3) Uani 1 1 d D
H56A H 0.0835 0.2877 0.0951 0.340 Uiso 1 1 calc R
H56B H 0.0853 0.4078 0.0819 0.340 Uiso 1 1 calc R
Cl1 Cl 0.0012(8) 0.4062(8) 0.11446(19) 0.170(3) Uani 1 1 d DU
Cl2 Cl 0.2415(11) 0.3703(10) 0.1036(2) 0.223(4) Uani 1 1 d DU
F1 F 1.1831(15) 0.133(3) 0.0111(3) 0.272(18) Uani 1 1 d .
F2 F 1.099(4) 0.277(2) 0.0172(4) 0.30(2) Uani 1 1 d .
F3 F 1.0039(13) 0.145(2) -0.0043(2) 0.184(9) Uani 1 1 d .
F4 F 0.8046(13) 0.2066(18) 0.1692(3) 0.185(9) Uani 1 1 d .
F5 F 0.919(3) 0.105(2) 0.1852(3) 0.289(19) Uani 1 1 d .
F6 F 0.9848(16) 0.247(3) 0.1785(4) 0.275(17) Uani 1 1 d .
F7 F 0.6239(17) -0.2010(13) 0.0310(2) 0.155(6) Uani 1 1 d .
F8 F 0.5063(16) -0.0661(13) 0.0291(2) 0.142(5) Uani 1 1 d .
F9 F 0.6928(19) -0.033(2) 0.0353(2) 0.250(14) Uani 1 1 d .
F10 F 0.705(2) -0.5347(17) 0.1378(5) 0.219(10) Uani 1 1 d .
F11 F 0.519(4) -0.5282(16) 0.1277(6) 0.301(18) Uani 1 1 d .
F12 F 0.576(2) -0.5733(18) 0.1655(5) 0.219(10) Uani 1 1 d .
N1 N 1.3394(11) 0.0464(11) 0.1051(2) 0.065(3) Uani 1 1 d .
N2 N 1.7021(10) 0.3890(9) 0.0353(2) 0.054(3) Uani 1 1 d .
N3 N 2.0215(13) 0.8489(12) 0.0905(3) 0.080(4) Uani 1 1 d .
N4 N 1.7121(14) 0.3264(14) -0.0979(3) 0.091(5) Uani 1 1 d .
N6 N 0.2367(11) -0.1009(9) 0.2833(2) 0.055(3) Uani 1 1 d .
N7 N 0.5912(13) 0.3110(13) 0.3504(3) 0.084(4) Uani 1 1 d .
N8 N 0.2980(17) -0.1275(12) 0.1512(3) 0.091(5) Uani 1 1 d .
O1 O 1.1263(11) 0.0954(14) 0.0593(2) 0.105(4) Uani 1 1 d .
O2 O 0.9277(11) 0.1366(11) 0.0445(2) 0.086(3) Uani 1 1 d .
O3 O 1.0606(9) 0.1091(10) 0.13980(19) 0.072(3) Uani 1 1 d .
O4 O 0.8538(8) 0.1028(8) 0.12562(17) 0.061(2) Uani 1 1 d .
O5 O 0.6974(8) -0.0742(8) 0.08686(16) 0.056(2) Uani 1 1 d .
O6 O 0.5089(10) -0.1562(10) 0.0786(2) 0.076(3) Uani 1 1 d .
O7 O 0.6187(15) -0.3033(11) 0.1340(3) 0.116(5) Uani 1 1 d .
O8 O 0.4856(16) -0.3472(17) 0.1659(5) 0.174(8) Uani 1 1 d .
O9 O 0.719(2) -0.381(5) 0.1780(5) 0.49(5) Uani 1 1 d .
S1 S 0.6032(7) -0.3654(6) 0.15818(16) 0.125(2) Uani 1 1 d .
N5 N -0.0934(11) -0.5019(10) 0.3437(2) 0.064(3) Uani 1 1 d .
C22 C -0.0403(12) -0.4399(13) 0.3329(3) 0.054(3) Uani 1 1 d .

loop_
_atom_site_aniso_label
_atom_site_aniso_U_11
_atom_site_aniso_U_22
_atom_site_aniso_U_33
_atom_site_aniso_U_23
_atom_site_aniso_U_13
_atom_site_aniso_U_12
Ag1 0.0588(6) 0.0767(8) 0.0755(7) -0.0256(6) 0.0150(5) -0.0214(5)
Ag2 0.0672(7) 0.0975(9) 0.0551(6) 0.0062(6) 0.0137(5) -0.0192(6)
Ag3 0.0675(7) 0.0550(6) 0.0500(6) -0.0003(5) 0.0064(5) 0.0151(5)
Ag4 0.0737(7) 0.0695(7) 0.0488(6) -0.0016(5) 0.0163(5) -0.0059(5)
C1 0.057(7) 0.047(7) 0.049(7) 0.002(6) 0.005(6) -0.009(6)
C2 0.045(6) 0.052(7) 0.046(7) 0.013(6) 0.004(5) -0.013(5)
C3 0.050(7) 0.054(7) 0.049(7) 0.003(6) 0.003(6) -0.009(6)
C4 0.041(6) 0.044(7) 0.048(7) 0.011(5) -0.006(5) -0.014(5)
C5 0.041(6) 0.045(7) 0.050(7) 0.000(5) 0.005(5) -0.010(5)
C6 0.043(6) 0.056(7) 0.041(6) 0.008(5) -0.010(5) -0.015(6)
C7 0.043(6) 0.046(7) 0.060(8) 0.004(6) -0.004(6) -0.012(5)
C8 0.052(7) 0.039(6) 0.045(6) -0.001(5) 0.004(5) -0.012(5)
C9 0.056(8) 0.053(8) 0.060(8) 0.007(6) 0.022(6) -0.013(6)
C10 0.064(8) 0.037(6) 0.065(8) -0.014(6) 0.020(6) -0.013(6)
C11 0.064(8) 0.037(6) 0.055(7) -0.009(6) 0.001(6) -0.017(6)
C12 0.068(9) 0.060(9) 0.063(8) -0.014(7) 0.007(7) -0.016(7)
C13 0.074(9) 0.062(9) 0.066(9) -0.008(7) 0.012(7) -0.030(7)
C14 0.068(9) 0.061(8) 0.059(8) -0.019(7) 0.024(7) -0.030(7)
C15 0.053(7) 0.052(7) 0.039(6) 0.002(5) 0.002(5) -0.021(6)
C16 0.092(11) 0.041(7) 0.065(9) 0.001(6) 0.018(8) -0.007(7)
C17 0.081(10) 0.053(8) 0.053(8) 0.016(7) -0.004(7) -0.009(7)
C18 0.052(7) 0.076(9) 0.039(6) -0.006(6) 0.003(5) -0.005(7)
C19 0.070(9) 0.070(9) 0.056(8) -0.002(7) 0.009(7) -0.021(7)
C20 0.064(8) 0.051(8) 0.045(7) 0.003(6) 0.000(6) -0.012(6)
C21 0.078(10) 0.087(11) 0.046(8) -0.007(7) 0.006(7) -0.032(8)
C23 0.040(6) 0.052(7) 0.062(8) 0.012(6) 0.001(6) -0.012(5)
C24 0.057(8) 0.073(9) 0.062(8) 0.026(7) -0.004(6) -0.020(7)
C25 0.073(9) 0.079(10) 0.047(7) 0.020(7) -0.014(7) -0.022(8)
C26 0.052(7) 0.048(7) 0.054(7) -0.001(6) 0.016(6) -0.010(6)
C27 0.048(7) 0.046(7) 0.046(7) 0.010(5) 0.005(5) 0.005(5)
C28 0.043(7) 0.056(7) 0.049(7) 0.014(6) 0.005(5) 0.003(6)
C29 0.058(7) 0.043(7) 0.042(6) -0.005(5) 0.010(5) -0.007(6)
C30 0.056(8) 0.070(9) 0.076(10) -0.016(8) 0.022(7) 0.001(7)
C31 0.051(8) 0.106(12) 0.067(9) -0.018(9) 0.016(7) -0.025(8)
C32 0.051(7) 0.050(7) 0.060(8) -0.009(6) 0.001(6) -0.006(6)
C33 0.062(8) 0.041(7) 0.065(8) -0.016(6) 0.015(7) 0.003(6)
C34 0.041(6) 0.053(7) 0.054(7) -0.006(6) 0.009(5) -0.003(5)
C35 0.061(8) 0.043(7) 0.045(7) -0.009(6) 0.009(6) -0.012(6)
C36 0.111(13) 0.056(9) 0.060(9) 0.003(7) 0.030(8) 0.024(8)
C37 0.163(19) 0.053(9) 0.063(10) -0.004(8) 0.009(11) 0.012(10)
C38 0.157(17) 0.045(8) 0.060(9) 0.010(7) 0.007(10) 0.010(10)
C39 0.066(9) 0.067(9) 0.074(10) -0.020(8) 0.014(8) -0.019(8)
C40 0.107(12) 0.057(9) 0.055(9) -0.009(7) 0.024(8) -0.037(8)
C41 0.083(10) 0.053(8) 0.047(7) -0.004(6) 0.017(7) -0.031(7)
C42 0.114(13) 0.060(9) 0.049(8) 0.016(7) 0.016(8) 0.011(9)
C43 0.051(9) 0.099(12) 0.065(9) 0.017(8) 0.009(7) -0.009(8)
C44 0.077(13) 0.22(3) 0.063(12) 0.004(15) -0.009(10) -0.006(16)
C45 0.052(8) 0.070(9) 0.066(9) 0.002(7) 0.021(7) -0.006(7)
C46 0.054(9) 0.120(15) 0.059(9) -0.017(10) 0.001(7) -0.011(9)
C47 0.057(8) 0.060(8) 0.046(7) -0.004(6) 0.009(6) -0.007(7)
C48 0.083(11) 0.116(14) 0.037(7) -0.010(9) 0.013(8) -0.027(10)
C49 0.126(19) 0.094(16) 0.126(19) 0.022(15) 0.051(16) 0.013(14)
C50 0.204(17) 0.199(17) 0.200(17) 0.002(10) 0.023(10) -0.006(10)
C51 0.190(16) 0.197(16) 0.193(16) -0.006(10) 0.027(10) -0.004(10)
C52 0.193(16) 0.197(16) 0.188(16) 0.004(10) 0.028(10) -0.003(10)
C53 0.189(16) 0.196(16) 0.186(16) -0.002(10) 0.019(10) 0.001(10)
C54 0.162(13) 0.150(13) 0.134(12) -0.012(9) 0.006(9) -0.010(9)
C55 0.214(18) 0.213(18) 0.207(18) -0.011(10) 0.020(10) -0.001(10)
C56 0.11(3) 0.22(4) 0.53(9) 0.03(5) 0.09(4) 0.01(3)
Cl1 0.137(5) 0.163(6) 0.202(7) -0.014(5) -0.023(5) 0.000(5)
Cl2 0.248(8) 0.201(7) 0.229(8) 0.051(6) 0.071(7) 0.040(7)
F1 0.090(10) 0.66(6) 0.070(8) 0.042(17) 0.023(7) 0.000(19)
F2 0.55(6) 0.21(2) 0.162(19) 0.039(17) 0.14(3) -0.17(3)
F3 0.102(8) 0.39(3) 0.062(7) 0.057(11) -0.002(6) -0.010(12)
F4 0.092(9) 0.29(2) 0.176(14) -0.164(15) 0.031(9) 0.001(11)
F5 0.48(5) 0.32(3) 0.088(11) 0.043(16) 0.112(19) 0.22(3)
F6 0.159(13) 0.45(3) 0.24(2) -0.29(3) 0.132(14) -0.171(19)
F7 0.261(18) 0.152(12) 0.054(6) -0.033(7) 0.019(8) 0.061(12)
F8 0.191(14) 0.162(12) 0.066(7) 0.025(7) -0.026(8) -0.003(11)
F9 0.262(19) 0.44(3) 0.054(6) -0.034(11) 0.044(9) -0.27(2)
F10 0.24(2) 0.161(16) 0.28(3) 0.014(16) 0.12(2) 0.085(16)
F11 0.48(5) 0.086(12) 0.31(3) -0.033(16) -0.07(3) -0.02(2)
F12 0.216(19) 0.179(17) 0.27(2) 0.103(18) 0.065(18) -0.030(15)
N1 0.068(7) 0.078(8) 0.052(6) 0.017(6) 0.009(6) -0.031(6)
N2 0.070(7) 0.047(6) 0.044(5) 0.006(5) 0.003(5) -0.027(5)
N3 0.078(9) 0.074(9) 0.089(9) -0.017(7) 0.013(7) -0.025(7)
N4 0.105(11) 0.123(13) 0.045(7) 0.006(8) 0.004(7) -0.035(9)
N6 0.070(7) 0.053(6) 0.042(5) 0.000(5) 0.007(5) -0.021(5)
N7 0.073(8) 0.098(10) 0.081(9) -0.041(8) 0.003(7) -0.018(8)
N8 0.150(14) 0.062(8) 0.068(9) 0.003(7) 0.042(9) -0.031(8)
O1 0.073(7) 0.174(14) 0.067(7) 0.037(8) 0.005(6) 0.004(8)
O2 0.074(7) 0.130(10) 0.057(6) 0.023(6) 0.016(5) -0.004(7)
O3 0.048(5) 0.106(8) 0.062(6) -0.035(6) 0.003(4) -0.007(5)
O4 0.049(5) 0.080(6) 0.050(5) -0.006(5) -0.005(4) -0.017(5)
O5 0.064(6) 0.060(5) 0.045(5) 0.001(4) 0.004(4) -0.014(4)
O6 0.070(6) 0.098(8) 0.062(6) -0.004(5) 0.019(5) -0.040(6)
O7 0.149(12) 0.083(8) 0.122(11) 0.046(8) 0.046(9) -0.010(8)
O8 0.108(12) 0.167(17) 0.26(2) -0.010(16) 0.090(14) 0.035(11)
O9 0.147(19) 1.13(13) 0.16(2) 0.26(4) -0.092(17) -0.24(4)
S1 0.116(5) 0.110(4) 0.155(6) 0.016(4) 0.035(4) 0.000(4)
N5 0.064(7) 0.052(7) 0.077(8) 0.020(6) 0.019(6) -0.018(6)
C22 0.044(7) 0.066(8) 0.054(7) 0.008(7) 0.005(6) 0.003(6)

loop_
_atom_type_symbol
_atom_type_description
_atom_type_scat_dispersion_real
_atom_type_scat_dispersion_imag
_atom_type_scat_source
C C 0.0033 0.0016 'International Tables Vol C Tables 4.2.6.8 and 6.1.1.4'
H H 0.0000 0.0000 'International Tables Vol C Tables 4.2.6.8 and 6.1.1.4'
N N 0.0061 0.0033 'International Tables Vol C Tables 4.2.6.8 and 6.1.1.4'
O O 0.0106 0.0060 'International Tables Vol C Tables 4.2.6.8 and 6.1.1.4'
F F 0.0171 0.0103 'International Tables Vol C Tables 4.2.6.8 and 6.1.1.4'
Ag Ag -0.8971 1.1015 'International Tables Vol C Tables 4.2.6.8 and 6.1.1.4'
S S 0.1246 0.1234 'International Tables Vol C Tables 4.2.6.8 and 6.1.1.4'
Cl Cl 0.1484 0.1585 'International Tables Vol C Tables 4.2.6.8 and 6.1.1.4'

loop_
_geom_angle_atom_site_label_1
_geom_angle_atom_site_label_2
_geom_angle_atom_site_label_3
_geom_angle
_geom_angle_site_symmetry_1
_geom_angle_site_symmetry_3
N3 Ag1 O3 120.4(4) 1_445 .
N3 Ag1 N1 128.9(5) 1_445 .
O3 Ag1 N1 104.2(4) . .
N3 Ag1 O1 95.7(5) 1_445 .
O3 Ag1 O1 120.7(5) . .
N1 Ag1 O1 80.3(4) . .
N3 Ag1 Ag2 71.0(4) 1_445 .
O3 Ag1 Ag2 80.2(2) . .
N1 Ag1 Ag2 145.3(3) . .
O1 Ag1 Ag2 68.6(3) . .
O2 Ag2 O4 145.0(4) . .
O2 Ag2 O5 128.8(4) . .
O4 Ag2 O5 85.4(3) . .
O2 Ag2 Ag1 92.2(3) . .
O4 Ag2 Ag1 76.9(2) . .
O5 Ag2 Ag1 114.4(2) . .
N5 Ag3 N7 126.3(5) 2 2_645
N5 Ag3 O5 114.6(4) 2 .
N7 Ag3 O5 117.0(4) 2_645 .
N5 Ag3 O7 99.5(5) 2 .
N7 Ag3 O7 87.6(5) 2_645 .
O5 Ag3 O7 97.9(4) . .
N5 Ag3 Ag4 66.9(3) 2 .
N7 Ag3 Ag4 136.9(4) 2_645 .
O5 Ag3 Ag4 79.2(2) . .
O7 Ag3 Ag4 49.6(3) . .
N8 Ag4 O6 152.5(5) . .
N8 Ag4 N4 96.0(5) . 3_755
O6 Ag4 N4 85.6(4) . 3_755
N8 Ag4 O7 118.5(5) . .
O6 Ag4 O7 88.2(4) . .
N4 Ag4 O7 98.3(5) 3_755 .
N8 Ag4 Ag3 116.0(4) . .
O6 Ag4 Ag3 74.4(2) . .
N4 Ag4 Ag3 143.3(4) 3_755 .
O7 Ag4 Ag3 51.6(3) . .
N1 C1 C2 176.4(15) . .
C3 C2 C7 120.1(10) . .
C3 C2 C1 122.3(11) . .
C7 C2 C1 117.6(10) . .
C4 C3 C2 119.3(11) . .
C4 C3 H3 120.3 . .
C2 C3 H3 120.3 . .
C3 C4 C5 121.6(11) . .
C3 C4 H4 119.2 . .
C5 C4 H4 119.2 . .
C4 C5 N2 122.1(10) . .
C4 C5 C6 118.8(10) . .
N2 C5 C6 119.0(10) . .
C7 C6 C5 119.6(11) . .
C7 C6 H6 120.2 . .
C5 C6 H6 120.2 . .
C6 C7 C2 120.3(11) . .
C6 C7 H7 119.8 . .
C2 C7 H7 119.8 . .
C14 C8 C9 119.9(11) . .
C14 C8 N2 119.4(11) . .
C9 C8 N2 120.7(11) . .
C10 C9 C8 119.8(11) . .
C10 C9 H9 120.1 . .
C8 C9 H9 120.1 . .
C11 C10 C9 120.5(12) . .
C11 C10 H10 119.7 . .
C9 C10 H10 119.7 . .
C10 C11 C13 120.1(11) . .
C10 C11 C12 121.3(12) . .
C13 C11 C12 118.6(12) . .
N3 C12 C11 178.8(19) . .
C14 C13 C11 120.5(13) . .
C14 C13 H13 119.7 . .
C11 C13 H13 119.7 . .
C13 C14 C8 119.1(12) . .
C13 C14 H14 120.5 . .
C8 C14 H14 120.5 . .
C20 C15 C16 118.7(11) . .
C20 C15 N2 119.8(11) . .
C16 C15 N2 121.6(12) . .
C17 C16 C15 119.4(13) . .
C17 C16 H16 120.3 . .
C15 C16 H16 120.3 . .
C18 C17 C16 123.7(13) . .
C18 C17 H17 118.1 . .
C16 C17 H17 118.1 . .
C17 C18 C21 123.6(14) . .
C17 C18 C19 117.9(12) . .
C21 C18 C19 118.4(14) . .
C20 C19 C18 118.6(14) . .
C20 C19 H19 120.7 . .
C18 C19 H19 120.7 . .
C15 C20 C19 121.6(13) . .
C15 C20 H20 119.2 . .
C19 C20 H20 119.2 . .
N4 C21 C18 178.5(18) . .
C28 C23 C22 118.7(11) . .
C28 C23 C24 120.6(11) . .
C22 C23 C24 120.6(11) . .
C25 C24 C23 118.6(12) . .
C25 C24 H24 120.7 . .
C23 C24 H24 120.7 . .
C24 C25 C26 122.2(12) . .
C24 C25 H25 118.9 . .
C26 C25 H25 118.9 . .
C25 C26 N6 120.4(12) . .
C25 C26 C27 118.9(11) . .
N6 C26 C27 120.7(11) . .
C28 C27 C26 119.6(11) . .
C28 C27 H27 120.2 . .
C26 C27 H27 120.2 . .
C23 C28 C27 119.9(11) . .
C23 C28 H28 120.0 . .
C27 C28 H28 120.0 . .
C34 C29 C30 119.5(12) . .
C34 C29 N6 120.7(11) . .
C30 C29 N6 119.7(11) . .
C31 C30 C29 120.3(13) . .
C31 C30 H30 119.9 . .
C29 C30 H30 119.9 . .
C30 C31 C32 119.8(13) . .
C30 C31 H31 120.1 . .
C32 C31 H31 120.1 . .
C33 C32 C31 120.7(12) . .
C33 C32 C39 119.9(12) . .
C31 C32 C39 119.3(12) . .
C32 C33 C34 120.5(12) . .
C32 C33 H33 119.8 . .
C34 C33 H33 119.8 . .
C29 C34 C33 119.2(11) . .
C29 C34 H34 120.4 . .
C33 C34 H34 120.4 . .
C36 C35 C38 118.3(12) . .
C36 C35 N6 122.3(12) . .
C38 C35 N6 119.3(12) . .
C35 C36 C42 122.6(13) . .
C35 C36 H36 118.7 . .
C42 C36 H36 118.7 . .
C41 C37 C38 117.1(15) . .
C41 C37 H37 121.5 . .
C38 C37 H37 121.5 . .
C35 C38 C37 121.7(14) . .
C35 C38 H38 119.2 . .
C37 C38 H38 119.2 . .
N7 C39 C32 175.1(18) . .
N8 C40 C41 178.9(18) . .
C37 C41 C42 121.5(13) . .
C37 C41 C40 117.8(14) . .
C42 C41 C40 120.5(14) . .
C36 C42 C41 118.7(13) . .
C36 C42 H42 120.7 . .
C41 C42 H42 120.7 . .
O2 C43 O1 130.2(15) . .
O2 C43 C44 114.8(15) . .
O1 C43 C44 115.0(15) . .
F1 C44 F2 102(3) . .
F1 C44 F3 106(2) . .
F2 C44 F3 105(3) . .
F1 C44 C43 118(2) . .
F2 C44 C43 108(2) . .
F3 C44 C43 116.3(19) . .
O3 C45 O4 128.5(13) . .
O3 C45 C46 116.9(13) . .
O4 C45 C46 114.6(12) . .
F6 C46 F4 108.1(19) . .
F6 C46 F5 98(2) . .
F4 C46 F5 97(2) . .
F6 C46 C45 118.3(15) . .
F4 C46 C45 119.4(14) . .
F5 C46 C45 112.5(19) . .
O6 C47 O5 129.7(12) . .
O6 C47 C48 114.9(12) . .
O5 C47 C48 115.2(12) . .
F9 C48 F7 111.5(18) . .
F9 C48 F8 103.2(19) . .
F7 C48 F8 100.5(14) . .
F9 C48 C47 115.8(13) . .
F7 C48 C47 111.1(15) . .
F8 C48 C47 113.5(14) . .
F12 C49 F10 116(2) . .
F12 C49 F11 98(3) . .
F10 C49 F11 99(3) . .
F12 C49 S1 112(2) . .
F10 C49 S1 118(2) . .
F11 C49 S1 109.9(19) . .
C51 C50 C55 118(3) . .
C51 C50 H50 121.2 . .
C55 C50 H50 121.2 . .
C52 C51 C50 123(3) . .
C52 C51 H51 118.6 . .
C50 C51 H51 118.6 . .
C51 C52 C53 118(3) . .
C51 C52 H52 121.2 . .
C53 C52 H52 121.2 . .
C54 C53 C52 122(3) . .
C54 C53 H53 119.0 . .
C52 C53 H53 119.0 . .
C53 C54 C55 118(3) . .
C53 C54 H54 121.0 . .
C55 C54 H54 121.0 . .
C50 C55 C54 122(3) . .
C50 C55 H55 119.0 . .
C54 C55 H55 119.0 . .
Cl2 C56 Cl1 133.4(17) . .
Cl2 C56 H56A 103.9 . .
Cl1 C56 H56A 103.9 . .
Cl2 C56 H56B 103.9 . .
Cl1 C56 H56B 103.9 . .
H56A C56 H56B 105.4 . .
C1 N1 Ag1 139.9(11) . .
C5 N2 C15 120.8(9) . .
C5 N2 C8 121.8(10) . .
C15 N2 C8 117.1(9) . .
C12 N3 Ag1 176.2(14) . 1_665
C21 N4 Ag4 115.1(12) . 3_755
C26 N6 C35 119.3(10) . .
C26 N6 C29 122.7(10) . .
C35 N6 C29 117.6(9) . .
C39 N7 Ag3 156.7(14) . 2_655
C40 N8 Ag4 146.7(16) . .
C43 O1 Ag1 132.5(10) . .
C43 O2 Ag2 116.3(10) . .
C45 O3 Ag1 120.8(9) . .
C45 O4 Ag2 126.2(8) . .
C47 O5 Ag3 122.5(8) . .
C47 O5 Ag2 135.5(8) . .
Ag3 O5 Ag2 100.9(3) . .
C47 O6 Ag4 131.4(9) . .
S1 O7 Ag4 112.1(8) . .
S1 O7 Ag3 123.7(10) . .
Ag4 O7 Ag3 78.9(4) . .
O8 S1 O7 110.5(13) . .
O8 S1 O9 122.1(18) . .
O7 S1 O9 117.9(13) . .
O8 S1 C49 108.4(13) . .
O7 S1 C49 102.6(11) . .
O9 S1 C49 90(3) . .
C22 N5 Ag3 170.0(12) . 2_545
N5 C22 C23 177.2(15) . .

loop_
_geom_bond_atom_site_label_1
_geom_bond_atom_site_label_2
_geom_bond_distance
_geom_bond_site_symmetry_2
Ag1 N3 2.197(13) 1_445
Ag1 O3 2.298(9) .
Ag1 N1 2.303(11) .
Ag1 O1 2.505(11) .
Ag1 Ag2 3.0260(17) .
Ag2 O2 2.199(10) .
Ag2 O4 2.251(9) .
Ag2 O5 2.426(8) .
Ag3 N5 2.242(11) 2
Ag3 N7 2.249(13) 2_645
Ag3 O5 2.332(8) .
Ag3 O7 2.579(13) .
Ag3 Ag4 3.2302(16) .
Ag4 N8 2.270(15) .
Ag4 O6 2.330(9) .
Ag4 N4 2.479(14) 3_755
Ag4 O7 2.507(15) .
C1 N1 1.120(15) .
C1 C2 1.448(17) .
C2 C3 1.392(17) .
C2 C7 1.392(17) .
C3 C4 1.361(16) .
C3 H3 0.9300 .
C4 C5 1.382(16) .
C4 H4 0.9300 .
C5 N2 1.401(15) .
C5 C6 1.415(15) .
C6 C7 1.367(16) .
C6 H6 0.9300 .
C7 H7 0.9300 .
C8 C14 1.368(17) .
C8 C9 1.400(17) .
C8 N2 1.428(15) .
C9 C10 1.370(17) .
C9 H9 0.9300 .
C10 C11 1.351(17) .
C10 H10 0.9300 .
C11 C13 1.380(19) .
C11 C12 1.433(18) .
C12 N3 1.137(17) .
C13 C14 1.388(18) .
C13 H13 0.9300 .
C14 H14 0.9300 .
C15 C20 1.381(18) .
C15 C16 1.385(18) .
C15 N2 1.404(15) .
C16 C17 1.367(19) .
C16 H16 0.9300 .
C17 C18 1.34(2) .
C17 H17 0.9300 .
C18 C21 1.420(18) .
C18 C19 1.43(2) .
C19 C20 1.388(18) .
C19 H19 0.9300 .
C20 H20 0.9300 .
C21 N4 1.126(17) .
C23 C28 1.374(17) .
C23 C22 1.461(18) .
C23 C24 1.401(18) .
C24 C25 1.362(18) .
C24 H24 0.9300 .
C25 C26 1.372(18) .
C25 H25 0.9300 .
C26 N6 1.396(15) .
C26 C27 1.408(17) .
C27 C28 1.385(16) .
C27 H27 0.9300 .
C28 H28 0.9300 .
C29 C34 1.380(16) .
C29 C30 1.381(18) .
C29 N6 1.440(15) .
C30 C31 1.37(2) .
C30 H30 0.9300 .
C31 C32 1.359(19) .
C31 H31 0.9300 .
C32 C33 1.358(18) .
C32 C39 1.484(19) .
C33 C34 1.373(17) .
C33 H33 0.9300 .
C34 H34 0.9300 .
C35 C36 1.362(19) .
C35 C38 1.37(2) .
C35 N6 1.410(15) .
C36 C42 1.372(19) .
C36 H36 0.9300 .
C37 C41 1.39(2) .
C37 C38 1.40(2) .
C37 H37 0.9300 .
C38 H38 0.9300 .
C39 N7 1.098(17) .
C40 N8 1.131(18) .
C40 C41 1.437(19) .
C41 C42 1.36(2) .
C42 H42 0.9300 .
C43 O2 1.206(17) .
C43 O1 1.219(18) .
C43 C44 1.49(3) .
C44 F1 1.18(3) .
C44 F2 1.31(3) .
C44 F3 1.30(2) .
C45 O3 1.232(16) .
C45 O4 1.237(16) .
C45 C46 1.48(2) .
C46 F6 1.21(2) .
C46 F4 1.210(19) .
C46 F5 1.21(3) .
C47 O6 1.189(15) .
C47 O5 1.243(15) .
C47 C48 1.545(18) .
C48 F9 1.235(19) .
C48 F7 1.28(2) .
C48 F8 1.31(2) .
C49 F12 1.26(3) .
C49 F10 1.19(3) .
C49 F11 1.39(4) .
C49 S1 1.70(3) .
C50 C51 1.385(10) .
C50 C55 1.389(10) .
C50 H50 0.9300 .
C51 C52 1.382(10) .
C51 H51 0.9300 .
C52 C53 1.394(10) .
C52 H52 0.9300 .
C53 C54 1.388(10) .
C53 H53 0.9300 .
C54 C55 1.391(10) .
C54 H54 0.9300 .
C55 H55 0.9300 .
C56 Cl2 1.451(10) .
C56 Cl1 1.458(10) .
C56 H56A 0.9700 .
C56 H56B 0.9700 .
N3 Ag1 2.197(13) 1_665
N4 Ag4 2.479(14) 3_755
N7 Ag3 2.249(13) 2_655
O7 S1 1.434(13) .
O8 S1 1.350(15) .
O9 S1 1.51(2) .
N5 C22 1.089(16) .
N5 Ag3 2.242(11) 2_545

loop_
_geom_torsion_atom_site_label_1
_geom_torsion_atom_site_label_2
_geom_torsion_atom_site_label_3
_geom_torsion_atom_site_label_4
_geom_torsion
_geom_torsion_site_symmetry_1
_geom_torsion_site_symmetry_4
N3 Ag1 Ag2 O2 -103.4(5) 1_445 .
O3 Ag1 Ag2 O2 129.5(5) . .
N1 Ag1 Ag2 O2 28.7(7) . .
O1 Ag1 Ag2 O2 0.9(5) . .
N3 Ag1 Ag2 O4 110.2(5) 1_445 .
O3 Ag1 Ag2 O4 -16.9(4) . .
N1 Ag1 Ag2 O4 -117.7(6) . .
O1 Ag1 Ag2 O4 -145.5(5) . .
N3 Ag1 Ag2 O5 31.5(4) 1_445 .
O3 Ag1 Ag2 O5 -95.6(4) . .
N1 Ag1 Ag2 O5 163.6(6) . .
O1 Ag1 Ag2 O5 135.8(5) . .
N5 Ag3 Ag4 N8 -20.0(5) 2 .
N7 Ag3 Ag4 N8 99.0(7) 2_645 .
O5 Ag3 Ag4 N8 -142.8(5) . .
O7 Ag3 Ag4 N8 106.9(6) . .
N5 Ag3 Ag4 O6 132.7(5) 2 .
N7 Ag3 Ag4 O6 -108.3(6) 2_645 .
O5 Ag3 Ag4 O6 9.9(4) . .
O7 Ag3 Ag4 O6 -100.4(5) . .
N5 Ag3 Ag4 N4 -167.9(6) 2 3_755
N7 Ag3 Ag4 N4 -48.9(8) 2_645 3_755
O5 Ag3 Ag4 N4 69.3(6) . 3_755
O7 Ag3 Ag4 N4 -41.0(7) . 3_755
N5 Ag3 Ag4 O7 -126.9(6) 2 .
N7 Ag3 Ag4 O7 -7.9(7) 2_645 .
O5 Ag3 Ag4 O7 110.3(5) . .
N1 C1 C2 C3 94(22) . .
N1 C1 C2 C7 -87(22) . .
C7 C2 C3 C4 2(2) . .
C1 C2 C3 C4 -178.7(12) . .
C2 C3 C4 C5 2(2) . .
C3 C4 C5 N2 178.0(12) . .
C3 C4 C5 C6 -5.4(19) . .
C4 C5 C6 C7 5.0(19) . .
N2 C5 C6 C7 -178.2(12) . .
C5 C6 C7 C2 -1.4(19) . .
C3 C2 C7 C6 -2(2) . .
C1 C2 C7 C6 178.4(12) . .
C14 C8 C9 C10 -1(2) . .
N2 C8 C9 C10 178.3(12) . .
C8 C9 C10 C11 2(2) . .
C9 C10 C11 C13 -3(2) . .
C9 C10 C11 C12 178.2(13) . .
C10 C11 C12 N3 -89(95) . .
C13 C11 C12 N3 92(95) . .
C10 C11 C13 C14 2(2) . .
C12 C11 C13 C14 -178.7(14) . .
C11 C13 C14 C8 -1(2) . .
C9 C8 C14 C13 1(2) . .
N2 C8 C14 C13 -178.8(13) . .
C20 C15 C16 C17 0(2) . .
N2 C15 C16 C17 179.2(13) . .
C15 C16 C17 C18 0(2) . .
C16 C17 C18 C21 -176.8(14) . .
C16 C17 C18 C19 0(2) . .
C17 C18 C19 C20 0.6(19) . .
C21 C18 C19 C20 177.9(12) . .
C16 C15 C20 C19 1.5(19) . .
N2 C15 C20 C19 -178.1(12) . .
C18 C19 C20 C15 -1.6(19) . .
C17 C18 C21 N4 20(69) . .
C19 C18 C21 N4 -157(67) . .
C28 C23 C24 C25 -3(2) . .
C22 C23 C24 C25 176.7(14) . .
C23 C24 C25 C26 3(2) . .
C24 C25 C26 N6 178.8(14) . .
C24 C25 C26 C27 0(2) . .
C25 C26 C27 C28 -1.8(19) . .
N6 C26 C27 C28 179.0(11) . .
C22 C23 C28 C27 -178.9(12) . .
C24 C23 C28 C27 1(2) . .
C26 C27 C28 C23 1.7(19) . .
C34 C29 C30 C31 3(2) . .
N6 C29 C30 C31 179.8(14) . .
C29 C30 C31 C32 -2(2) . .
C30 C31 C32 C33 2(2) . .
C30 C31 C32 C39 178.5(15) . .
C31 C32 C33 C34 -3(2) . .
C39 C32 C33 C34 -179.2(13) . .
C30 C29 C34 C33 -3.4(19) . .
N6 C29 C34 C33 179.5(12) . .
C32 C33 C34 C29 4(2) . .
C38 C35 C36 C42 -1(3) . .
N6 C35 C36 C42 177.5(15) . .
C36 C35 C38 C37 2(3) . .
N6 C35 C38 C37 -176.5(16) . .
C41 C37 C38 C35 -4(3) . .
C33 C32 C39 N7 -146(20) . .
C31 C32 C39 N7 38(21) . .
C38 C37 C41 C42 4(3) . .
C38 C37 C41 C40 -179.6(16) . .
N8 C40 C41 C37 -72(92) . .
N8 C40 C41 C42 104(92) . .
C35 C36 C42 C41 2(3) . .
C37 C41 C42 C36 -3(3) . .
C40 C41 C42 C36 -179.3(15) . .
O2 C43 C44 F1 -161(3) . .
O1 C43 C44 F1 19(4) . .
O2 C43 C44 F2 84(3) . .
O1 C43 C44 F2 -95(3) . .
O2 C43 C44 F3 -34(3) . .
O1 C43 C44 F3 146(2) . .
O3 C45 C46 F6 36(3) . .
O4 C45 C46 F6 -147(2) . .
O3 C45 C46 F4 171(2) . .
O4 C45 C46 F4 -11(3) . .
O3 C45 C46 F5 -76(3) . .
O4 C45 C46 F5 101(3) . .
O6 C47 C48 F9 161(2) . .
O5 C47 C48 F9 -15(3) . .
O6 C47 C48 F7 -71(2) . .
O5 C47 C48 F7 113.6(17) . .
O6 C47 C48 F8 42(2) . .
O5 C47 C48 F8 -134.0(15) . .
C55 C50 C51 C52 0.0(3) . .
C50 C51 C52 C53 -0.1(7) . .
C51 C52 C53 C54 0.3(9) . .
C52 C53 C54 C55 -0.4(9) . .
C51 C50 C55 C54 -0.1(3) . .
C53 C54 C55 C50 0.3(6) . .
C2 C1 N1 Ag1 58(23) . .
N3 Ag1 N1 C1 102.3(18) 1_445 .
O3 Ag1 N1 C1 -106.6(18) . .
O1 Ag1 N1 C1 12.8(17) . .
Ag2 Ag1 N1 C1 -13(2) . .
C4 C5 N2 C15 149.6(13) . .
C6 C5 N2 C15 -27.0(18) . .
C4 C5 N2 C8 -36.4(18) . .
C6 C5 N2 C8 147.0(12) . .
C20 C15 N2 C5 -51.7(17) . .
C16 C15 N2 C5 128.7(13) . .
C20 C15 N2 C8 134.0(12) . .
C16 C15 N2 C8 -45.6(17) . .
C14 C8 N2 C5 147.8(13) . .
C9 C8 N2 C5 -31.5(18) . .
C14 C8 N2 C15 -37.9(17) . .
C9 C8 N2 C15 142.7(13) . .
C11 C12 N3 Ag1 -38(100) . 1_665
C18 C21 N4 Ag4 -144(67) . 3_755
C25 C26 N6 C35 -37.6(19) . .
C27 C26 N6 C35 141.5(12) . .
C25 C26 N6 C29 149.2(14) . .
C27 C26 N6 C29 -31.7(18) . .
C36 C35 N6 C26 119.5(15) . .
C38 C35 N6 C26 -62.0(18) . .
C36 C35 N6 C29 -67.0(18) . .
C38 C35 N6 C29 111.5(15) . .
C34 C29 N6 C26 -34.9(18) . .
C30 C29 N6 C26 148.1(13) . .
C34 C29 N6 C35 151.8(12) . .
C30 C29 N6 C35 -25.2(18) . .
C32 C39 N7 Ag3 -84(22) . 2_655
C41 C40 N8 Ag4 36(94) . .
O6 Ag4 N8 C40 -150.8(18) . .
N4 Ag4 N8 C40 117(2) 3_755 .
O7 Ag4 N8 C40 14(2) . .
Ag3 Ag4 N8 C40 -44(2) . .
O2 C43 O1 Ag1 7(3) . .
C44 C43 O1 Ag1 -173.2(17) . .
N3 Ag1 O1 C43 62.9(19) 1_445 .
O3 Ag1 O1 C43 -67.6(19) . .
N1 Ag1 O1 C43 -168.5(19) . .
Ag2 Ag1 O1 C43 -4.1(17) . .
O1 C43 O2 Ag2 -5(3) . .
C44 C43 O2 Ag2 175.6(16) . .
O4 Ag2 O2 C43 71.1(16) . .
O5 Ag2 O2 C43 -123.0(13) . .
Ag1 Ag2 O2 C43 1.0(13) . .
O4 C45 O3 Ag1 -7(2) . .
C46 C45 O3 Ag1 169.7(12) . .
N3 Ag1 O3 C45 -41.2(13) 1_445 .
N1 Ag1 O3 C45 164.6(11) . .
O1 Ag1 O3 C45 77.5(12) . .
Ag2 Ag1 O3 C45 19.8(11) . .
O3 C45 O4 Ag2 -20(2) . .
C46 C45 O4 Ag2 162.7(11) . .
O2 Ag2 O4 C45 -48.2(15) . .
O5 Ag2 O4 C45 142.8(12) . .
Ag1 Ag2 O4 C45 26.5(11) . .
O6 C47 O5 Ag3 14(2) . .
C48 C47 O5 Ag3 -171.1(10) . .
O6 C47 O5 Ag2 -152.0(12) . .
C48 C47 O5 Ag2 23.1(19) . .
N5 Ag3 O5 C47 -74.1(11) 2 .
N7 Ag3 O5 C47 121.5(11) 2_645 .
O7 Ag3 O5 C47 30.2(11) . .
Ag4 Ag3 O5 C47 -15.9(10) . .
N5 Ag3 O5 Ag2 95.8(4) 2 .
N7 Ag3 O5 Ag2 -68.6(6) 2_645 .
O7 Ag3 O5 Ag2 -159.9(4) . .
Ag4 Ag3 O5 Ag2 154.0(3) . .
O2 Ag2 O5 C47 -22.9(14) . .
O4 Ag2 O5 C47 149.0(12) . .
Ag1 Ag2 O5 C47 -137.6(12) . .
O2 Ag2 O5 Ag3 169.2(4) . .
O4 Ag2 O5 Ag3 -18.9(4) . .
Ag1 Ag2 O5 Ag3 54.6(3) . .
O5 C47 O6 Ag4 4(2) . .
C48 C47 O6 Ag4 -171.6(11) . .
N8 Ag4 O6 C47 104.4(16) . .
N4 Ag4 O6 C47 -161.2(15) 3_755 .
O7 Ag4 O6 C47 -62.7(14) . .
Ag3 Ag4 O6 C47 -12.3(13) . .
N8 Ag4 O7 S1 20.1(11) . .
O6 Ag4 O7 S1 -166.6(9) . .
N4 Ag4 O7 S1 -81.4(10) 3_755 .
Ag3 Ag4 O7 S1 122.0(11) . .
N8 Ag4 O7 Ag3 -101.9(5) . .
O6 Ag4 O7 Ag3 71.4(4) . .
N4 Ag4 O7 Ag3 156.7(4) 3_755 .
N5 Ag3 O7 S1 -61.0(11) 2 .
N7 Ag3 O7 S1 65.4(11) 2_645 .
O5 Ag3 O7 S1 -177.7(10) . .
Ag4 Ag3 O7 S1 -109.2(11) . .
N5 Ag3 O7 Ag4 48.2(5) 2 .
N7 Ag3 O7 Ag4 174.6(5) 2_645 .
O5 Ag3 O7 Ag4 -68.5(4) . .
Ag4 O7 S1 O8 5.3(15) . .
Ag3 O7 S1 O8 96.4(14) . .
Ag4 O7 S1 O9 -142(3) . .
Ag3 O7 S1 O9 -51(3) . .
Ag4 O7 S1 C49 120.7(12) . .
Ag3 O7 S1 C49 -148.1(13) . .
F12 C49 S1 O8 -50(3) . .
F10 C49 S1 O8 171(3) . .
F11 C49 S1 O8 58(3) . .
F12 C49 S1 O7 -167(2) . .
F10 C49 S1 O7 54(3) . .
F11 C49 S1 O7 -59(2) . .
F12 C49 S1 O9 75(2) . .
F10 C49 S1 O9 -64(3) . .
F11 C49 S1 O9 -177(2) . .
Ag3 N5 C22 C23 69(32) 2_545 .
C28 C23 C22 N5 35(30) . .
C24 C23 C22 N5 -145(29) . .
